data_4303486
loop_
_publ_author_name
'Miguel A. Galindo'
'David Amantia'
'Alberto Martinez Martinez'
'William Clegg'
'Ross W. Harrington'
'Virtudes Moreno Martinez'
'Andrew Houlton'

_publ_section_title
;
Probing Metal-Ion Purine Interactions at DNA Minor-Groove Sites
;
_journal_name_full 'Inorganic Chemistry'
_journal_page_first 10295
_journal_page_last 10303
_journal_paper_doi 10.1021/ic9013448
_journal_volume 48
_journal_year 2009
_chemical_formula_moiety 'C11 H17 Ag N5 S2 +, C F3 O3 S -'
_chemical_formula_sum 'C12 H17 Ag F3 N5 O3 S3'
_chemical_formula_weight 540.36
_chemical_name_systematic
;
 ?
;
_space_group_IT_number 14
_symmetry_cell_setting monoclinic
_symmetry_space_group_name_Hall '-P 2yn'
_symmetry_space_group_name_H-M 'P 1 21/n 1'
_atom_sites_solution_hydrogens geom
_atom_sites_solution_primary direct
_atom_sites_solution_secondary difmap
_audit_creation_method SHELXL-97
_cell_angle_alpha 90.00
_cell_angle_beta 102.254(2)
_cell_angle_gamma 90.00
_cell_formula_units_Z 4
_cell_length_a 12.9168(14)
_cell_length_b 7.1062(7)
_cell_length_c 19.996(2)
_cell_measurement_reflns_used 8815
_cell_measurement_temperature 120(2)
_cell_measurement_theta_max 29.33
_cell_measurement_theta_min 2.47
_cell_volume 1793.6(3)
_computing_cell_refinement 'Bruker SAINT'
_computing_data_collection 'Bruker SMART'
_computing_data_reduction 'Bruker SAINT'
_computing_molecular_graphics 'Bruker SHELXTL'
_computing_publication_material 'Bruker SHELXTL and local programs'
_computing_structure_refinement 'Bruker SHELXTL'
_computing_structure_solution 'Bruker SHELXTL'
_diffrn_ambient_temperature 120(2)
_diffrn_measured_fraction_theta_full 0.915
_diffrn_measured_fraction_theta_max 0.915
_diffrn_measurement_device_type 'Bruker SMART 1K CCD diffractometer'
_diffrn_measurement_method 'fine-slice \w scans'
_diffrn_radiation_monochromator 'silicon 111'
_diffrn_radiation_source 'Daresbury SRS station 9.8'
_diffrn_radiation_type synchrotron
_diffrn_radiation_wavelength 0.6928
_diffrn_reflns_av_R_equivalents 0.0277
_diffrn_reflns_av_sigmaI/netI 0.0332
_diffrn_reflns_limit_h_max 14
_diffrn_reflns_limit_h_min -18
_diffrn_reflns_limit_k_max 9
_diffrn_reflns_limit_k_min -10
_diffrn_reflns_limit_l_max 27
_diffrn_reflns_limit_l_min -28
_diffrn_reflns_number 11880
_diffrn_reflns_theta_full 29.36
_diffrn_reflns_theta_max 29.36
_diffrn_reflns_theta_min 2.03
_diffrn_standards_decay_% 10
_diffrn_standards_number 0
_exptl_absorpt_coefficient_mu 1.529
_exptl_absorpt_correction_T_max 0.970
_exptl_absorpt_correction_T_min 0.800
_exptl_absorpt_correction_type multi-scan
_exptl_absorpt_process_details SADABS
_exptl_crystal_colour colourless
_exptl_crystal_density_diffrn 2.001
_exptl_crystal_density_method 'not measured'
_exptl_crystal_description needle
_exptl_crystal_F_000 1080
_exptl_crystal_size_max 0.15
_exptl_crystal_size_mid 0.02
_exptl_crystal_size_min 0.02
_refine_diff_density_max 1.515
_refine_diff_density_min -0.811
_refine_diff_density_rms 0.175
_refine_ls_extinction_method none
_refine_ls_goodness_of_fit_ref 1.086
_refine_ls_hydrogen_treatment mixed
_refine_ls_matrix_type full
_refine_ls_number_parameters 253
_refine_ls_number_reflns 4869
_refine_ls_number_restraints 0
_refine_ls_restrained_S_all 1.086
_refine_ls_R_factor_all 0.0312
_refine_ls_R_factor_gt 0.0284
_refine_ls_shift/su_max 0.001
_refine_ls_shift/su_mean 0.000
_refine_ls_structure_factor_coef Fsqd
_refine_ls_weighting_details 'calc w=1/[\s^2^(Fo^2^)+(0.0433P)^2^+0.5598P] where P=(Fo^2^+2Fc^2^)/3'
_refine_ls_weighting_scheme calc
_refine_ls_wR_factor_gt 0.0729
_refine_ls_wR_factor_ref 0.0747
_reflns_number_gt 4456
_reflns_number_total 4869
_reflns_threshold_expression I>2\s(I)
_cod_data_source_file ic9013448_si_001_5.cif
_cod_data_source_block wc118_compound_4
_cod_original_sg_symbol_H-M 'P 21/n'
_cod_database_code 4303486

loop_
_symmetry_equiv_pos_as_xyz
'x, y, z'
'-x+1/2, y+1/2, -z+1/2'
'-x, -y, -z'
'x-1/2, -y-1/2, z-1/2'

loop_
_atom_site_label
_atom_site_type_symbol
_atom_site_fract_x
_atom_site_fract_y
_atom_site_fract_z
_atom_site_U_iso_or_equiv
_atom_site_adp_type
_atom_site_occupancy
_atom_site_symmetry_multiplicity
_atom_site_calc_flag
_atom_site_refinement_flags
_atom_site_disorder_assembly
_atom_site_disorder_group
Ag Ag 0.051746(10) 0.087181(18) 0.199444(6) 0.01683(6) Uani 1 1 d . . .
N1 N 0.35817(11) 0.3640(2) 0.34385(7) 0.0116(2) Uani 1 1 d . . .
C2 C 0.26480(12) 0.3106(2) 0.30328(8) 0.0121(3) Uani 1 1 d . . .
H2 H 0.2353 0.3964 0.2679 0.015 Uiso 1 1 calc R . .
N3 N 0.20917(11) 0.1557(2) 0.30624(7) 0.0115(2) Uani 1 1 d . . .
C4 C 0.25756(13) 0.0410(2) 0.35773(8) 0.0111(3) Uani 1 1 d . . .
C5 C 0.35203(13) 0.0780(2) 0.40342(8) 0.0114(3) Uani 1 1 d . . .
C6 C 0.40360(12) 0.2497(2) 0.39685(8) 0.0117(3) Uani 1 1 d . . .
N6 N 0.49237(12) 0.2984(2) 0.43958(8) 0.0159(3) Uani 1 1 d . . .
H6A H 0.526(2) 0.404(3) 0.4333(12) 0.019(6) Uiso 1 1 d . . .
H6B H 0.5163(18) 0.222(3) 0.4688(12) 0.016(5) Uiso 1 1 d . . .
N7 N 0.38022(12) -0.0707(2) 0.44818(8) 0.0151(3) Uani 1 1 d . . .
C8 C 0.30332(13) -0.1922(3) 0.42887(8) 0.0162(3) Uani 1 1 d . . .
H8 H 0.3009 -0.3104 0.4507 0.019 Uiso 1 1 calc R . .
N9 N 0.22652(11) -0.1336(2) 0.37437(7) 0.0129(3) Uani 1 1 d . . .
C10 C 0.12892(13) -0.2367(2) 0.34602(8) 0.0146(3) Uani 1 1 d . . .
H10A H 0.1436 -0.3735 0.3494 0.017 Uiso 1 1 calc R . .
H10B H 0.1053 -0.2047 0.2970 0.017 Uiso 1 1 calc R . .
C11 C 0.04053(14) -0.1910(3) 0.38309(9) 0.0173(3) Uani 1 1 d . . .
H11A H 0.0697 -0.1949 0.4330 0.021 Uiso 1 1 calc R . .
H11B H -0.0145 -0.2898 0.3723 0.021 Uiso 1 1 calc R . .
C12 C -0.01135(14) -0.0001(3) 0.36489(8) 0.0174(3) Uani 1 1 d . . .
H12A H 0.0439 0.0987 0.3711 0.021 Uiso 1 1 calc R . .
H12B H -0.0595 0.0280 0.3961 0.021 Uiso 1 1 calc R . .
S13 S -0.08609(3) 0.00327(6) 0.27669(2) 0.01482(9) Uani 1 1 d . . .
C14 C -0.14603(13) 0.2338(3) 0.27486(9) 0.0187(3) Uani 1 1 d . . .
H14A H -0.2019 0.2440 0.2327 0.022 Uiso 1 1 calc R . .
H14B H -0.1810 0.2439 0.3143 0.022 Uiso 1 1 calc R . .
C15 C -0.07107(15) 0.3993(3) 0.27721(10) 0.0194(4) Uani 1 1 d . . .
H15A H -0.0154 0.3892 0.3196 0.023 Uiso 1 1 calc R . .
H15B H -0.1112 0.5163 0.2805 0.023 Uiso 1 1 calc R . .
S16 S -0.00680(3) 0.42174(6) 0.20530(2) 0.01591(9) Uani 1 1 d . . .
C17 C -0.11880(16) 0.4815(3) 0.13783(11) 0.0255(4) Uani 1 1 d . . .
H17A H -0.1775 0.3953 0.1392 0.038 Uiso 1 1 calc R . .
H17B H -0.0986 0.4707 0.0934 0.038 Uiso 1 1 calc R . .
H17C H -0.1410 0.6110 0.1442 0.038 Uiso 1 1 calc R . .
C18 C 0.83735(15) 0.6744(3) 0.50109(9) 0.0188(3) Uani 1 1 d . . .
S19 S 0.76524(4) 0.53012(7) 0.43091(2) 0.01892(10) Uani 1 1 d . . .
O1 O 0.65626(13) 0.5652(2) 0.43428(9) 0.0324(4) Uani 1 1 d . . .
O2 O 0.80246(14) 0.3429(2) 0.44932(8) 0.0313(3) Uani 1 1 d . . .
O3 O 0.79630(12) 0.6096(2) 0.37189(7) 0.0232(3) Uani 1 1 d . . .
F1 F 0.94176(9) 0.6616(2) 0.50759(6) 0.0311(3) Uani 1 1 d . . .
F2 F 0.81147(10) 0.85582(17) 0.49255(6) 0.0261(2) Uani 1 1 d . . .
F3 F 0.81561(11) 0.62090(18) 0.56101(6) 0.0277(3) Uani 1 1 d . . .

loop_
_atom_site_aniso_label
_atom_site_aniso_U_11
_atom_site_aniso_U_22
_atom_site_aniso_U_33
_atom_site_aniso_U_23
_atom_site_aniso_U_13
_atom_site_aniso_U_12
Ag 0.01929(9) 0.01471(9) 0.01834(8) -0.00231(4) 0.00815(6) 0.00450(4)
N1 0.0126(6) 0.0113(6) 0.0122(6) 0.0010(5) 0.0055(5) -0.0012(5)
C2 0.0147(7) 0.0121(7) 0.0106(6) 0.0009(5) 0.0048(5) 0.0006(5)
N3 0.0125(6) 0.0122(7) 0.0101(6) 0.0004(5) 0.0029(5) -0.0005(5)
C4 0.0129(7) 0.0105(7) 0.0107(6) -0.0003(5) 0.0046(5) -0.0019(6)
C5 0.0122(7) 0.0118(8) 0.0106(7) 0.0011(5) 0.0035(5) -0.0013(5)
C6 0.0125(7) 0.0120(7) 0.0120(7) -0.0001(5) 0.0061(5) -0.0007(5)
N6 0.0140(6) 0.0148(7) 0.0173(7) 0.0043(5) 0.0002(5) -0.0042(5)
N7 0.0144(7) 0.0152(7) 0.0150(7) 0.0042(5) 0.0015(5) -0.0028(5)
C8 0.0151(7) 0.0164(8) 0.0162(7) 0.0050(6) 0.0017(6) -0.0027(6)
N9 0.0135(6) 0.0118(6) 0.0132(6) 0.0018(5) 0.0025(5) -0.0025(5)
C10 0.0141(7) 0.0133(8) 0.0154(7) 0.0000(6) 0.0011(6) -0.0041(6)
C11 0.0161(8) 0.0202(9) 0.0158(7) 0.0030(6) 0.0038(6) -0.0067(6)
C12 0.0169(8) 0.0228(9) 0.0129(7) -0.0021(6) 0.0041(6) -0.0030(6)
S13 0.01391(19) 0.0166(2) 0.01435(18) -0.00151(14) 0.00405(14) -0.00297(14)
C14 0.0148(8) 0.0217(9) 0.0215(8) -0.0006(6) 0.0084(6) 0.0020(6)
C15 0.0231(9) 0.0160(9) 0.0205(8) -0.0051(6) 0.0080(7) 0.0026(6)
S16 0.0153(2) 0.0126(2) 0.0207(2) -0.00076(14) 0.00561(16) 0.00064(13)
C17 0.0224(9) 0.0243(10) 0.0286(10) 0.0103(8) 0.0024(7) 0.0006(7)
C18 0.0246(9) 0.0183(9) 0.0160(7) 0.0001(6) 0.0100(6) -0.0019(7)
S19 0.0226(2) 0.0176(2) 0.0196(2) -0.00463(16) 0.01132(16) -0.00600(16)
O1 0.0218(7) 0.0337(9) 0.0467(10) -0.0107(7) 0.0183(7) -0.0126(6)
O2 0.0501(9) 0.0169(7) 0.0296(8) -0.0036(6) 0.0147(7) -0.0018(7)
O3 0.0246(7) 0.0304(8) 0.0168(6) -0.0008(5) 0.0092(5) -0.0028(5)
F1 0.0213(6) 0.0446(8) 0.0280(6) -0.0078(6) 0.0067(5) -0.0020(5)
F2 0.0387(7) 0.0146(5) 0.0245(6) -0.0016(4) 0.0054(5) -0.0040(5)
F3 0.0481(8) 0.0233(6) 0.0166(5) 0.0004(4) 0.0176(5) -0.0009(5)

loop_
_atom_type_symbol
_atom_type_description
_atom_type_scat_dispersion_real
_atom_type_scat_dispersion_imag
_atom_type_scat_source
C C 0.0033 0.0016 'International Tables Vol C Tables 4.2.6.8 and 6.1.1.4'
H H 0.0000 0.0000 'International Tables Vol C Tables 4.2.6.8 and 6.1.1.4'
N N 0.0061 0.0033 'International Tables Vol C Tables 4.2.6.8 and 6.1.1.4'
O O 0.0106 0.0060 'International Tables Vol C Tables 4.2.6.8 and 6.1.1.4'
F F 0.0171 0.0103 'International Tables Vol C Tables 4.2.6.8 and 6.1.1.4'
S S 0.1246 0.1234 'International Tables Vol C Tables 4.2.6.8 and 6.1.1.4'
Ag Ag -0.8971 1.1015 'International Tables Vol C Tables 4.2.6.8 and 6.1.1.4'

loop_
_geom_angle_atom_site_label_1
_geom_angle_atom_site_label_2
_geom_angle_atom_site_label_3
_geom_angle
_geom_angle_site_symmetry_1
_geom_angle_site_symmetry_3
_geom_angle_publ_flag
N1 Ag S13 122.05(4) 2_545 . ?
N1 Ag S16 150.96(4) 2_545 . ?
S13 Ag S16 86.544(15) . . ?
Ag N1 C2 115.73(10) 2 . ?
Ag N1 C6 123.15(10) 2 . ?
C2 N1 C6 118.63(14) . . ?
N1 C2 N3 128.90(15) . . ?
C2 N3 C4 111.50(13) . . ?
N3 C4 C5 125.87(15) . . ?
N3 C4 N9 128.18(15) . . ?
C5 C4 N9 105.92(14) . . ?
C4 C5 C6 118.04(15) . . ?
C4 C5 N7 110.86(14) . . ?
C6 C5 N7 131.07(15) . . ?
N1 C6 C5 116.98(14) . . ?
N1 C6 N6 121.09(15) . . ?
C5 C6 N6 121.93(15) . . ?
C5 N7 C8 103.51(14) . . ?
N7 C8 N9 114.14(15) . . ?
C4 N9 C8 105.56(14) . . ?
C4 N9 C10 129.25(14) . . ?
C8 N9 C10 124.99(14) . . ?
N9 C10 C11 112.21(14) . . ?
C10 C11 C12 114.26(14) . . ?
C11 C12 S13 111.04(12) . . ?
Ag S13 C12 106.41(6) . . ?
Ag S13 C14 96.98(6) . . ?
C12 S13 C14 99.68(8) . . ?
S13 C14 C15 115.68(12) . . ?
C14 C15 S16 116.12(12) . . ?
Ag S16 C15 98.45(6) . . ?
Ag S16 C17 112.95(7) . . ?
C15 S16 C17 100.60(10) . . ?
S19 C18 F1 112.20(12) . . ?
S19 C18 F2 111.80(13) . . ?
S19 C18 F3 110.96(13) . . ?
F1 C18 F2 107.46(15) . . ?
F1 C18 F3 107.04(15) . . ?
F2 C18 F3 107.09(14) . . ?
C18 S19 O1 102.13(9) . . ?
C18 S19 O2 103.59(9) . . ?
C18 S19 O3 102.96(8) . . ?
O1 S19 O2 115.12(10) . . ?
O1 S19 O3 114.46(10) . . ?
O2 S19 O3 115.91(9) . . ?

loop_
_geom_bond_atom_site_label_1
_geom_bond_atom_site_label_2
_geom_bond_distance
_geom_bond_site_symmetry_2
_geom_bond_publ_flag
Ag N1 2.2466(13) 2_545 ?
Ag S13 2.6606(5) . ?
Ag S16 2.5050(5) . ?
N1 Ag 2.2466(13) 2 ?
N1 C2 1.357(2) . ?
N1 C6 1.365(2) . ?
C2 N3 1.323(2) . ?
N3 C4 1.357(2) . ?
C4 C5 1.385(2) . ?
C4 N9 1.367(2) . ?
C5 C6 1.409(2) . ?
C5 N7 1.383(2) . ?
C6 N6 1.323(2) . ?
N7 C8 1.311(2) . ?
C8 N9 1.373(2) . ?
N9 C10 1.464(2) . ?
C10 C11 1.522(2) . ?
C11 C12 1.523(3) . ?
C12 S13 1.8220(17) . ?
S13 C14 1.8092(19) . ?
C14 C15 1.517(3) . ?
C15 S16 1.8135(19) . ?
S16 C17 1.807(2) . ?
C18 S19 1.8258(19) . ?
C18 F1 1.330(2) . ?
C18 F2 1.334(2) . ?
C18 F3 1.3423(19) . ?
S19 O1 1.4453(16) . ?
S19 O2 1.4360(16) . ?
S19 O3 1.4399(14) . ?

loop_
_geom_hbond_atom_site_label_D
_geom_hbond_atom_site_label_H
_geom_hbond_atom_site_label_A
_geom_hbond_distance_DH
_geom_hbond_distance_HA
_geom_hbond_distance_DA
_geom_hbond_angle_DHA
_geom_hbond_site_symmetry_A
N6 H6A O1 0.89(2) 2.03(3) 2.860(2) 155(2) .
N6 H6B N7 0.81(2) 2.18(2) 2.966(2) 163(2) 3_656
